data_4110389
loop_
_publ_author_name
'Gina M. Chiarella'
'Doris Y. Melgarejo'
'Stephen A. Koch'

_publ_contact_author_address
;Department of Chemistry
SUNY at Stony Brook
Stony Brook, NY 11794-3400
;
_publ_contact_author_email stephen.koch@sunysb.edu
_publ_contact_author_fax 631-632-7960
_publ_contact_author_name 'Stephen Koch'
_publ_contact_author_phone 631-632-7944
_publ_section_title
;
 Further Study of the Reaction of Fe2+ with CN-: Synthesis and
 Characterization of cis and trans[FeII,III(CN)4L2]n- Complexes
;
_journal_name_full 'Journal of the American Chemical Society'
_journal_page_first 1416
_journal_page_last 1417
_journal_paper_doi 10.1021/ja0571951
_journal_volume 128
_journal_year 2006
_chemical_compound_source 'From reaction of cis-[Fe(II)(CN)4(py)2]2-  with CO'
_chemical_formula_moiety '2(C16N1H36 1-), Fe1O1C10N5H5 2-'
_chemical_formula_sum 'C42 H77 Fe N7 O'
_chemical_formula_weight 751.96
_chemical_name_common trans-[(n-Bu)4N]2[Fe(II)(CN)4(CO)py]
_chemical_name_systematic 'bis-tetrabutylammonium trans-iron(II)tetracyanidecarbonylpyradine'
_space_group_IT_number 64
_symmetry_cell_setting orthorhombic
_symmetry_Int_Tables_number 64
_symmetry_space_group_name_Hall '-C 2ac 2'
_symmetry_space_group_name_H-M 'C m c a'
_atom_sites_solution_hydrogens geom
_atom_sites_solution_primary direct
_atom_sites_solution_secondary difmap
_audit_creation_method SHELXL-97
_cell_angle_alpha 90.00
_cell_angle_beta 90.00
_cell_angle_gamma 90.00
_cell_formula_units_Z 8
_cell_length_a 22.631(4)
_cell_length_b 21.874(4)
_cell_length_c 19.345(3)
_cell_measurement_reflns_used 3659
_cell_measurement_temperature 293(2)
_cell_measurement_theta_max 20.94
_cell_measurement_theta_min 2.47
_cell_volume 9576(3)
_computing_cell_refinement 'Bruker SMART'
_computing_data_collection 'Bruker SMART'
_computing_data_reduction 'Bruker SAINT'
_computing_molecular_graphics 'Bruker SHELXTL'
_computing_publication_material 'Bruker SHELXTL'
_computing_structure_refinement 'Bruker SHELXTL'
_computing_structure_solution 'Bruker SHELXTL'
_diffrn_ambient_temperature 293(2)
_diffrn_measured_fraction_theta_full 0.916
_diffrn_measured_fraction_theta_max 0.916
_diffrn_measurement_device_type 'CCD area detector'
_diffrn_measurement_method 'phi and omega scans'
_diffrn_radiation_monochromator graphite
_diffrn_radiation_probe x-ray
_diffrn_radiation_type MoK\a
_diffrn_radiation_wavelength 0.71073
_diffrn_reflns_av_R_equivalents 0.0698
_diffrn_reflns_av_sigmaI/netI 0.0760
_diffrn_reflns_limit_h_max 18
_diffrn_reflns_limit_h_min -29
_diffrn_reflns_limit_k_max 27
_diffrn_reflns_limit_k_min -28
_diffrn_reflns_limit_l_max 22
_diffrn_reflns_limit_l_min -25
_diffrn_reflns_number 25958
_diffrn_reflns_theta_full 28.22
_diffrn_reflns_theta_max 28.22
_diffrn_reflns_theta_min 1.67
_diffrn_source 'fine-focus sealed tube'
_exptl_absorpt_coefficient_mu 0.350
_exptl_absorpt_correction_T_max 0.9374
_exptl_absorpt_correction_T_min 0.8022
_exptl_absorpt_correction_type empirical
_exptl_crystal_colour 'pale orange'
_exptl_crystal_density_diffrn 1.043
_exptl_crystal_description 'rectangular block'
_exptl_crystal_F_000 3296
_exptl_crystal_size_max 0.3
_exptl_crystal_size_mid 0.2
_exptl_crystal_size_min 0.2
_refine_diff_density_max 0.380
_refine_diff_density_min -0.252
_refine_diff_density_rms 0.056
_refine_ls_extinction_method none
_refine_ls_goodness_of_fit_ref 0.887
_refine_ls_hydrogen_treatment mixed
_refine_ls_matrix_type full
_refine_ls_number_parameters 258
_refine_ls_number_reflns 5548
_refine_ls_number_restraints 0
_refine_ls_restrained_S_all 0.887
_refine_ls_R_factor_all 0.1442
_refine_ls_R_factor_gt 0.0589
_refine_ls_shift/su_max 0.000
_refine_ls_shift/su_mean 0.000
_refine_ls_structure_factor_coef Fsqd
_refine_ls_weighting_details 'calc w=1/[\s^2^(Fo^2^)+(0.1012P)^2^+0.0000P] where P=(Fo^2^+2Fc^2^)/3'
_refine_ls_weighting_scheme calc
_refine_ls_wR_factor_gt 0.1551
_refine_ls_wR_factor_ref 0.1863
_reflns_number_gt 2457
_reflns_number_total 5548
_reflns_threshold_expression >2sigma(I)
_cod_data_source_file ja0571951si20051021_042151_6.cif
_cod_data_source_block Fe(II)(CN)4(CO)py
_cod_original_cell_volume 9577(3)
_cod_database_code 4110389

loop_
_symmetry_equiv_pos_as_xyz
'x, y, z'
'-x, -y+1/2, z+1/2'
'x, -y, -z'
'-x+1/2, y, -z+1/2'
'x+1/2, y+1/2, z'
'-x+1/2, -y+1, z+1/2'
'x+1/2, -y+1/2, -z'
'-x+1, y+1/2, -z+1/2'
'-x, -y, -z'
'x, y-1/2, -z-1/2'
'-x, y, z'
'x-1/2, -y, z-1/2'
'-x+1/2, -y+1/2, -z'
'x+1/2, y, -z-1/2'
'-x+1/2, y+1/2, z'
'x, -y+1/2, z-1/2'

loop_
_atom_site_label
_atom_site_type_symbol
_atom_site_fract_x
_atom_site_fract_y
_atom_site_fract_z
_atom_site_U_iso_or_equiv
_atom_site_adp_type
_atom_site_occupancy
_atom_site_symmetry_multiplicity
_atom_site_calc_flag
_atom_site_refinement_flags
_atom_site_disorder_assembly
_atom_site_disorder_group
Fe1 Fe 0.5000 0.50084(2) 0.28478(3) 0.0480(2) Uani 1 2 d S . .
C1 C 0.5000 0.4641(2) 0.2060(3) 0.0771(15) Uani 1 2 d S . .
C2 C 0.43959(14) 0.44613(13) 0.31861(16) 0.0546(7) Uani 1 1 d . . .
C3 C 0.55991(14) 0.55720(14) 0.25300(16) 0.0563(7) Uani 1 1 d . . .
N4 N 0.5000 0.23002(15) 0.34644(18) 0.0623(10) Uani 1 2 d S . .
N1 N 0.5000 0.54365(14) 0.37998(16) 0.0505(8) Uani 1 2 d S . .
N2 N 0.40318(13) 0.41442(13) 0.33803(15) 0.0813(9) Uani 1 1 d . . .
N3 N 0.59509(12) 0.59070(13) 0.23431(16) 0.0808(9) Uani 1 1 d . . .
O1 O 0.5000 0.4395(2) 0.1533(2) 0.1313(17) Uani 1 2 d S . .
C4 C 0.44999(15) 0.55623(14) 0.41291(17) 0.0669(9) Uani 1 1 d . . .
H4 H 0.4142 0.5492 0.3906 0.080 Uiso 1 1 calc R . .
C5 C 0.4494(2) 0.57970(16) 0.4803(2) 0.0859(12) Uani 1 1 d . . .
H5 H 0.4135 0.5876 0.5020 0.103 Uiso 1 1 calc R . .
C6 C 0.5000 0.5909(2) 0.5136(3) 0.0870(17) Uani 1 2 d S . .
H6 H 0.5000 0.6059 0.5586 0.104 Uiso 1 2 calc SR . .
C7 C 0.5000 0.16588(18) 0.3752(2) 0.0670(13) Uani 1 2 d S . .
H7A H 0.5345 0.1447 0.3576 0.080 Uiso 0.50 1 calc PR . .
H7B H 0.4655 0.1447 0.3576 0.080 Uiso 0.50 1 calc PR . .
C8 C 0.5000 0.1606(2) 0.4533(2) 0.105(2) Uani 1 2 d S A .
H8A H 0.4653 0.1806 0.4721 0.126 Uiso 0.50 1 calc PR . .
H8B H 0.5347 0.1806 0.4721 0.126 Uiso 0.50 1 calc PR . .
C9 C 0.5000 0.0929(3) 0.4736(4) 0.163(4) Uani 1 2 d S . .
H9A H 0.4707 0.0706 0.4470 0.195 Uiso 0.50 1 calc PR A .
H9B H 0.4910 0.0882 0.5223 0.195 Uiso 0.50 1 calc PR . .
C10 C 0.5713(8) 0.0655(5) 0.4556(6) 0.193(7) Uani 0.50 1 d P A -1
H10A H 0.6000 0.0953 0.4697 0.289 Uiso 0.50 1 calc PR A -1
H10B H 0.5750 0.0581 0.4068 0.289 Uiso 0.50 1 calc PR A -1
H10C H 0.5778 0.0280 0.4803 0.289 Uiso 0.50 1 calc PR A -1
C11 C 0.55369(16) 0.26554(15) 0.36997(18) 0.0794(10) Uani 1 1 d . . .
H11A H 0.5515 0.3063 0.3505 0.095 Uiso 1 1 calc R . .
H11B H 0.5520 0.2696 0.4199 0.095 Uiso 1 1 calc R . .
C12 C 0.61245(18) 0.23827(19) 0.3510(3) 0.1121(14) Uani 1 1 d . . .
H12A H 0.6141 0.1965 0.3677 0.134 Uiso 1 1 calc R . .
H12B H 0.6160 0.2372 0.3010 0.134 Uiso 1 1 calc R . .
C13 C 0.6635(2) 0.2735(2) 0.3804(4) 0.167(3) Uani 1 1 d . . .
H13A H 0.6997 0.2573 0.3609 0.200 Uiso 1 1 calc R . .
H13B H 0.6600 0.3157 0.3656 0.200 Uiso 1 1 calc R . .
C14 C 0.6684(4) 0.2726(5) 0.4525(5) 0.275(6) Uani 1 1 d . . .
H14A H 0.6375 0.2970 0.4724 0.412 Uiso 1 1 calc R . .
H14B H 0.7061 0.2889 0.4659 0.412 Uiso 1 1 calc R . .
H14C H 0.6649 0.2313 0.4688 0.412 Uiso 1 1 calc R . .
C15 C 0.5000 0.22227(19) 0.2691(2) 0.0663(12) Uani 1 2 d S . .
H15A H 0.5346 0.1986 0.2562 0.080 Uiso 0.50 1 calc PR . .
H15B H 0.4654 0.1986 0.2562 0.080 Uiso 0.50 1 calc PR . .
C16 C 0.5000 0.2803(2) 0.2279(3) 0.0873(16) Uani 1 2 d S . .
H16A H 0.5347 0.3043 0.2396 0.105 Uiso 0.50 1 calc PR . .
H16B H 0.4653 0.3043 0.2396 0.105 Uiso 0.50 1 calc PR . .
C17 C 0.5000 0.2670(4) 0.1505(4) 0.209(6) Uani 1 2 d S . .
H17A H 0.4659 0.2894 0.1337 0.251 Uiso 0.50 1 calc PR . .
H17B H 0.5341 0.2894 0.1337 0.251 Uiso 0.50 1 calc PR . .
C18 C 0.5000 0.2256(4) 0.1187(4) 0.381(14) Uani 1 2 d S . .
H18A H 0.4849 0.2353 0.0737 0.572 Uiso 0.50 1 d PR . .
H18B H 0.4755 0.1950 0.1398 0.572 Uiso 0.50 1 d PR . .
H18C H 0.5396 0.2104 0.1146 0.572 Uiso 0.50 1 d PR . .
C19 C 0.70106(16) -0.0430(2) 0.2806(2) 0.0943(13) Uani 1 1 d . . .
H19A H 0.6712 -0.0159 0.2992 0.113 Uiso 1 1 calc R . .
H19B H 0.6829 -0.0667 0.2439 0.113 Uiso 1 1 calc R . .
C20 C 0.7205(2) -0.0862(3) 0.3369(3) 0.172(3) Uani 1 1 d . . .
H20A H 0.7353 -0.0636 0.3764 0.207 Uiso 1 1 calc R . .
H20B H 0.7515 -0.1131 0.3202 0.207 Uiso 1 1 calc R . .
C21 C 0.6627(6) -0.1252(6) 0.3579(6) 0.291(8) Uani 1 1 d . . .
H21A H 0.6278 -0.1041 0.3411 0.350 Uiso 1 1 calc R . .
H21B H 0.6644 -0.1647 0.3353 0.350 Uiso 1 1 calc R . .
C22 C 0.6590(8) -0.1312(12) 0.4068(9) 0.531(17) Uani 1 1 d . . .
H22A H 0.6612 -0.0924 0.4299 0.797 Uiso 1 1 calc R . .
H22B H 0.6905 -0.1570 0.4227 0.797 Uiso 1 1 calc R . .
H22C H 0.6217 -0.1502 0.4167 0.797 Uiso 1 1 calc R . .
C23 C 0.77956(16) 0.0329(2) 0.3053(2) 0.0913(12) Uani 1 1 d . . .
H23A H 0.8096 0.0581 0.2837 0.110 Uiso 1 1 calc R . .
H23B H 0.7993 0.0056 0.3373 0.110 Uiso 1 1 calc R . .
C24 C 0.7382(2) 0.0742(3) 0.3462(3) 0.145(2) Uani 1 1 d . . .
H24A H 0.7011 0.0537 0.3559 0.174 Uiso 1 1 calc R . .
H24B H 0.7302 0.1118 0.3213 0.174 Uiso 1 1 calc R . .
C25 C 0.7765(5) 0.0883(8) 0.4206(10) 0.52(2) Uani 1 1 d . . .
H25A H 0.7524 0.0979 0.4607 0.626 Uiso 1 1 calc R . .
H25B H 0.8077 0.0594 0.4312 0.626 Uiso 1 1 calc R . .
C26 C 0.7964(7) 0.1472(6) 0.3736(8) 0.477(17) Uani 1 1 d . . .
H26A H 0.7812 0.1425 0.3276 0.715 Uiso 1 1 d R . .
H26B H 0.8387 0.1495 0.3720 0.715 Uiso 1 1 d R . .
H26C H 0.7809 0.1841 0.3936 0.715 Uiso 1 1 d R . .
N5 N 0.7500 -0.00490(17) 0.2500 0.0730(11) Uani 1 2 d S . .

loop_
_atom_site_aniso_label
_atom_site_aniso_U_11
_atom_site_aniso_U_22
_atom_site_aniso_U_33
_atom_site_aniso_U_23
_atom_site_aniso_U_13
_atom_site_aniso_U_12
Fe1 0.0481(3) 0.0473(3) 0.0486(3) 0.0032(3) 0.000 0.000
C1 0.101(4) 0.065(3) 0.066(3) -0.001(3) 0.000 0.000
C2 0.0561(19) 0.0480(16) 0.0597(18) 0.0053(15) -0.0096(16) -0.0039(16)
C3 0.0497(18) 0.0589(18) 0.0603(18) 0.0114(16) -0.0015(16) 0.0137(16)
N4 0.083(3) 0.045(2) 0.059(2) -0.0045(16) 0.000 0.000
N1 0.054(2) 0.0431(19) 0.055(2) 0.0024(15) 0.000 0.000
N2 0.0687(19) 0.0721(19) 0.103(2) 0.0263(16) -0.0143(16) -0.0214(16)
N3 0.0511(17) 0.0816(19) 0.110(2) 0.0403(17) 0.0066(16) -0.0007(16)
O1 0.190(5) 0.131(4) 0.073(3) -0.030(3) 0.000 0.000
C4 0.068(2) 0.0634(19) 0.069(2) -0.0039(17) 0.0077(18) 0.0044(17)
C5 0.110(3) 0.071(2) 0.077(3) -0.0071(19) 0.033(2) 0.005(2)
C6 0.143(6) 0.057(3) 0.061(3) -0.006(2) 0.000 0.000
C7 0.097(4) 0.046(3) 0.058(3) -0.003(2) 0.000 0.000
C8 0.179(7) 0.077(4) 0.060(3) -0.003(3) 0.000 0.000
C9 0.317(14) 0.101(6) 0.070(4) 0.037(4) 0.000 0.000
C10 0.34(2) 0.094(7) 0.146(11) 0.024(7) -0.023(12) 0.067(10)
C11 0.087(3) 0.058(2) 0.094(3) -0.0097(18) -0.012(2) -0.008(2)
C12 0.087(3) 0.089(3) 0.161(4) -0.017(3) -0.016(3) 0.000(3)
C13 0.095(4) 0.101(4) 0.304(9) -0.006(5) -0.058(5) -0.005(3)
C14 0.217(10) 0.324(12) 0.283(11) -0.093(10) -0.126(8) 0.020(9)
C15 0.086(4) 0.051(3) 0.062(3) 0.001(2) 0.000 0.000
C16 0.119(5) 0.063(3) 0.080(4) 0.007(3) 0.000 0.000
C17 0.463(19) 0.086(6) 0.077(5) 0.017(4) 0.000 0.000
C18 0.96(4) 0.096(7) 0.085(6) -0.005(5) 0.000 0.000
C19 0.059(2) 0.110(3) 0.114(3) 0.016(3) -0.015(2) -0.013(2)
C20 0.101(4) 0.198(6) 0.218(6) 0.120(5) -0.025(4) -0.032(4)
C21 0.227(11) 0.342(13) 0.305(15) 0.254(13) -0.022(10) -0.050(10)
C22 0.326(19) 0.92(5) 0.35(2) 0.07(3) 0.047(18) -0.30(3)
C23 0.056(2) 0.118(3) 0.100(3) -0.018(3) -0.008(2) -0.004(2)
C24 0.080(3) 0.187(5) 0.168(5) -0.077(4) 0.006(3) -0.003(3)
C25 0.143(7) 0.75(4) 0.67(3) -0.60(3) 0.164(13) -0.175(14)
C26 0.46(2) 0.53(3) 0.44(2) -0.37(2) -0.28(2) 0.34(2)
N5 0.047(2) 0.080(3) 0.092(3) 0.000 -0.011(2) 0.000

loop_
_atom_type_symbol
_atom_type_description
_atom_type_scat_dispersion_real
_atom_type_scat_dispersion_imag
_atom_type_scat_source
C C 0.0033 0.0016 'International Tables Vol C Tables 4.2.6.8 and 6.1.1.4'
H H 0.0000 0.0000 'International Tables Vol C Tables 4.2.6.8 and 6.1.1.4'
N N 0.0061 0.0033 'International Tables Vol C Tables 4.2.6.8 and 6.1.1.4'
O O 0.0106 0.0060 'International Tables Vol C Tables 4.2.6.8 and 6.1.1.4'
Fe Fe 0.3463 0.8444 'International Tables Vol C Tables 4.2.6.8 and 6.1.1.4'

loop_
_geom_angle_atom_site_label_1
_geom_angle_atom_site_label_2
_geom_angle_atom_site_label_3
_geom_angle
_geom_angle_site_symmetry_1
_geom_angle_site_symmetry_3
C1 Fe1 C2 90.62(15) . .
C1 Fe1 C2 90.62(15) . 11_655
C2 Fe1 C2 90.13(17) . 11_655
C1 Fe1 C3 90.92(15) . .
C2 Fe1 C3 178.38(13) . .
C2 Fe1 C3 90.37(12) 11_655 .
C1 Fe1 C3 90.92(15) . 11_655
C2 Fe1 C3 90.37(12) . 11_655
C2 Fe1 C3 178.38(13) 11_655 11_655
C3 Fe1 C3 89.08(16) . 11_655
C1 Fe1 N1 179.16(18) . .
C2 Fe1 N1 88.79(11) . .
C2 Fe1 N1 88.79(11) 11_655 .
C3 Fe1 N1 89.68(11) . .
C3 Fe1 N1 89.68(11) 11_655 .
O1 C1 Fe1 179.9(5) . .
N2 C2 Fe1 178.8(3) . .
N3 C3 Fe1 179.7(3) . .
C15 N4 C7 105.2(3) . .
C15 N4 C11 110.9(2) . 11_655
C7 N4 C11 111.5(2) . 11_655
C15 N4 C11 110.9(2) . .
C7 N4 C11 111.5(2) . .
C11 N4 C11 106.9(3) 11_655 .
C4 N1 C4 117.0(4) 11_655 .
C4 N1 Fe1 121.45(19) 11_655 .
C4 N1 Fe1 121.45(19) . .
N1 C4 C5 122.1(4) . .
C6 C5 C4 120.5(4) . .
C5 C6 C5 117.9(5) . 11_655
N4 C7 C8 116.0(4) . .
C7 C8 C9 109.2(4) . .
C8 C9 C10 106.2(5) . 11_655
C8 C9 C10 106.2(5) . .
C10 C9 C10 133.5(11) 11_655 .
C12 C11 N4 115.7(3) . .
C13 C12 C11 112.6(4) . .
C14 C13 C12 115.6(7) . .
C16 C15 N4 115.6(4) . .
C15 C16 C17 111.0(5) . .
C18 C17 C16 135.3(8) . .
C20 C19 N5 114.6(3) . .
C19 C20 C21 106.0(5) . .
C22 C21 C20 113(2) . .
N5 C23 C24 114.9(3) . .
C23 C24 C25 103.5(5) . .
C26 C25 C24 79.3(12) . .
C19 N5 C19 112.8(4) . 4_655
C19 N5 C23 104.8(2) . 4_655
C19 N5 C23 110.6(2) 4_655 4_655
C19 N5 C23 110.6(2) . .
C19 N5 C23 104.8(2) 4_655 .
C23 N5 C23 113.5(4) 4_655 .

loop_
_geom_bond_atom_site_label_1
_geom_bond_atom_site_label_2
_geom_bond_distance
_geom_bond_site_symmetry_2
Fe1 C1 1.722(6) .
Fe1 C2 1.931(3) .
Fe1 C2 1.931(3) 11_655
Fe1 C3 1.933(3) .
Fe1 C3 1.933(3) 11_655
Fe1 N1 2.066(3) .
C1 O1 1.153(5) .
C2 N2 1.141(3) .
C3 N3 1.141(3) .
N4 C15 1.506(5) .
N4 C7 1.509(5) .
N4 C11 1.512(4) 11_655
N4 C11 1.512(4) .
N1 C4 1.328(3) 11_655
N1 C4 1.328(3) .
C4 C5 1.401(5) .
C5 C6 1.337(5) .
C6 C5 1.337(5) 11_655
C7 C8 1.516(6) .
C8 C9 1.533(9) .
C9 C10 1.756(15) 11_655
C9 C10 1.756(15) .
C11 C12 1.503(5) .
C12 C13 1.500(6) .
C13 C14 1.399(9) .
C15 C16 1.500(6) .
C16 C17 1.525(8) .
C17 C18 1.093(9) .
C19 C20 1.507(6) .
C19 N5 1.508(4) .
C20 C21 1.613(12) .
C21 C22 0.959(18) .
C23 N5 1.509(4) .
C23 C24 1.522(5) .
C24 C25 1.710(17) .
C25 C26 1.64(3) .
N5 C19 1.508(4) 4_655
N5 C23 1.509(4) 4_655
